data_7212410
loop_
_publ_author_name
'Sposato, Laura K.'
'Nettleman, Joseph A.'
'LaDuca, Robert L.'

_publ_section_title
;
 Isomer dependent self-penetrated topologies and cluster subunits in
 copper phenylenediacetate coordination polymers with flexible dipyridyl
 ligands
;
_journal_issue 8
_journal_name_full CrystEngComm
_journal_page_first 2374
_journal_paper_doi 10.1039/b926914b
_journal_volume 12
_journal_year 2010
_chemical_formula_sum 'C28 H29 Cu2 N2 O8'
_chemical_formula_weight 648.61
_chemical_name_systematic
;
?
;
_space_group_IT_number 2
_symmetry_cell_setting triclinic
_symmetry_space_group_name_Hall '-P 1'
_symmetry_space_group_name_H-M 'P -1'
_atom_sites_solution_hydrogens geom
_atom_sites_solution_primary direct
_atom_sites_solution_secondary difmap
_audit_creation_method SHELXL-97
_audit_update_record
;
2009-10-07 # Formatted by publCIF
;
_cell_angle_alpha 96.247(4)
_cell_angle_beta 106.864(2)
_cell_angle_gamma 109.411(2)
_cell_formula_units_Z 2
_cell_length_a 9.8148(12)
_cell_length_b 10.9124(14)
_cell_length_c 14.4129(16)
_cell_measurement_reflns_used 19957
_cell_measurement_temperature 173(2)
_cell_measurement_theta_max 25.34
_cell_measurement_theta_min 1.52
_cell_volume 1356.8(3)
_computing_structure_refinement 'SHELXL-97 (Sheldrick, 2008)'
_computing_structure_solution 'SHELXS-97 (Sheldrick, 2008)'
_diffrn_ambient_temperature 173(2)
_diffrn_measured_fraction_theta_full 1.000
_diffrn_measured_fraction_theta_max 1.000
_diffrn_radiation_monochromator graphite
_diffrn_radiation_source 'fine-focus sealed tube'
_diffrn_radiation_type MoK\a
_diffrn_radiation_wavelength 0.71073
_diffrn_reflns_av_R_equivalents 0.0291
_diffrn_reflns_av_sigmaI/netI 0.0247
_diffrn_reflns_limit_h_max 11
_diffrn_reflns_limit_h_min -11
_diffrn_reflns_limit_k_max 13
_diffrn_reflns_limit_k_min -13
_diffrn_reflns_limit_l_max 17
_diffrn_reflns_limit_l_min -17
_diffrn_reflns_number 19957
_diffrn_reflns_theta_full 25.00
_diffrn_reflns_theta_max 25.34
_diffrn_reflns_theta_min 1.52
_exptl_absorpt_coefficient_mu 1.621
_exptl_absorpt_correction_T_max 0.8495
_exptl_absorpt_correction_T_min 0.7178
_exptl_absorpt_correction_type multi-scan
_exptl_absorpt_process_details SADABS
_exptl_crystal_colour green
_exptl_crystal_density_diffrn 1.588
_exptl_crystal_density_method 'not measured'
_exptl_crystal_description block
_exptl_crystal_F_000 666
_exptl_crystal_size_max 0.22
_exptl_crystal_size_mid 0.16
_exptl_crystal_size_min 0.10
_refine_diff_density_max 0.428
_refine_diff_density_min -0.382
_refine_diff_density_rms 0.061
_refine_ls_extinction_method none
_refine_ls_goodness_of_fit_ref 1.045
_refine_ls_hydrogen_treatment mixed
_refine_ls_matrix_type full
_refine_ls_number_parameters 370
_refine_ls_number_reflns 4961
_refine_ls_number_restraints 4
_refine_ls_restrained_S_all 1.045
_refine_ls_R_factor_all 0.0314
_refine_ls_R_factor_gt 0.0259
_refine_ls_shift/su_max 0.001
_refine_ls_shift/su_mean 0.000
_refine_ls_structure_factor_coef Fsqd
_refine_ls_weighting_details 'calc w=1/[\s^2^(Fo^2^)+(0.0320P)^2^+1.0439P] where P=(Fo^2^+2Fc^2^)/3'
_refine_ls_weighting_scheme calc
_refine_ls_wR_factor_gt 0.0649
_refine_ls_wR_factor_ref 0.0678
_reflns_number_gt 4355
_reflns_number_total 4961
_reflns_threshold_expression >2sigma(I)
_cod_data_source_file b926914b.txt
_cod_data_source_block p1b
_cod_original_sg_symbol_H-M P-1
_cod_database_code 7212410

loop_
_symmetry_equiv_pos_as_xyz
'x, y, z'
'-x, -y, -z'

loop_
_atom_site_label
_atom_site_type_symbol
_atom_site_fract_x
_atom_site_fract_y
_atom_site_fract_z
_atom_site_U_iso_or_equiv
_atom_site_adp_type
_atom_site_occupancy
_atom_site_symmetry_multiplicity
_atom_site_calc_flag
_atom_site_refinement_flags
Cu1 Cu 0.55608(3) 0.89143(2) 0.031329(17) 0.01423(8) Uani 1 1 d .
Cu2 Cu 0.56479(3) 1.10234(2) 0.210278(18) 0.01528(8) Uani 1 1 d .
O7 O 0.59172(17) 1.07728(14) 0.08177(10) 0.0154(3) Uani 1 1 d D
H7 H 0.684(2) 1.128(2) 0.0974(17) 0.018 Uiso 1 1 d D
O1 O 0.74464(18) 1.27256(15) 0.26033(11) 0.0248(4) Uani 1 1 d .
O1W O 1.0448(5) 1.1035(4) 0.1041(4) 0.1178(16) Uani 1 1 d D
H1WA H 1.020(6) 1.154(4) 0.141(4) 0.141 Uiso 1 1 d D
H1WB H 0.969(5) 1.025(3) 0.077(4) 0.141 Uiso 1 1 d D
O2 O 0.8810(2) 1.24404(18) 0.16590(13) 0.0354(4) Uani 1 1 d .
O3 O 0.34741(17) 0.97912(15) 0.15499(12) 0.0230(3) Uani 1 1 d .
O5 O 0.70926(17) 0.98741(15) 0.26226(11) 0.0200(3) Uani 1 1 d .
O6 O 0.74636(17) 0.89700(15) 0.12857(10) 0.0195(3) Uani 1 1 d .
O4 O 0.37617(17) 0.79710(14) 0.09156(11) 0.0197(3) Uani 1 1 d .
N1 N 0.5212(2) 0.71755(17) -0.05210(13) 0.0175(4) Uani 1 1 d .
N2 N 0.5332(2) 0.14196(18) -0.66052(13) 0.0192(4) Uani 1 1 d .
C1 C 0.9981(3) 1.4748(2) 0.40194(18) 0.0291(6) Uani 1 1 d .
C2 C 0.8854(3) 1.5101(2) 0.42331(19) 0.0320(6) Uani 1 1 d .
H2 H 0.8055 1.5173 0.3709 0.038 Uiso 1 1 calc R
C6 C 1.1124(3) 1.4653(2) 0.48007(19) 0.0334(6) Uani 1 1 d .
H6 H 1.1909 1.4414 0.4671 0.040 Uiso 1 1 calc R
C7 C 0.9916(3) 1.4407(3) 0.29601(19) 0.0385(7) Uani 1 1 d .
H7A H 1.0919 1.4382 0.2968 0.046 Uiso 1 1 calc R
H7B H 0.9759 1.5121 0.2626 0.046 Uiso 1 1 calc R
C8 C 0.8632(3) 1.3067(2) 0.23555(17) 0.0248(5) Uani 1 1 d .
C11 C 0.6097(3) 0.7142(2) -0.10681(17) 0.0220(5) Uani 1 1 d .
H11 H 0.6948 0.7934 -0.0993 0.026 Uiso 1 1 calc R
C12 C 0.5828(3) 0.6010(2) -0.17353(17) 0.0221(5) Uani 1 1 d .
H12 H 0.6470 0.6040 -0.2122 0.027 Uiso 1 1 calc R
C13 C 0.4622(3) 0.4828(2) -0.18447(15) 0.0188(5) Uani 1 1 d .
C14 C 0.3704(3) 0.4876(2) -0.12769(16) 0.0222(5) Uani 1 1 d .
H14 H 0.2855 0.4095 -0.1331 0.027 Uiso 1 1 calc R
C15 C 0.4016(3) 0.6047(2) -0.06378(16) 0.0218(5) Uani 1 1 d .
H15 H 0.3362 0.6056 -0.0266 0.026 Uiso 1 1 calc R
C16 C 0.4005(3) 0.1461(3) -0.65571(18) 0.0288(5) Uani 1 1 d .
H16 H 0.3185 0.1311 -0.7159 0.035 Uiso 1 1 calc R
C17 C 0.3789(3) 0.1714(3) -0.56638(19) 0.0323(6) Uani 1 1 d .
H17 H 0.2838 0.1753 -0.5660 0.039 Uiso 1 1 calc R
C18 C 0.4944(3) 0.1911(2) -0.47723(17) 0.0244(5) Uani 1 1 d .
C19 C 0.6311(3) 0.1886(3) -0.48343(18) 0.0308(6) Uani 1 1 d .
H19 H 0.7147 0.2028 -0.4244 0.037 Uiso 1 1 calc R
C20 C 0.6469(3) 0.1654(3) -0.57501(17) 0.0289(6) Uani 1 1 d .
H20 H 0.7430 0.1661 -0.5772 0.035 Uiso 1 1 calc R
C21 C 0.4322(3) 0.3512(2) -0.24849(16) 0.0215(5) Uani 1 1 d .
H21A H 0.3196 0.2995 -0.2741 0.026 Uiso 1 1 calc R
H21B H 0.4800 0.3016 -0.2048 0.026 Uiso 1 1 calc R
C22 C 0.4875(3) 0.3517(2) -0.33712(17) 0.0242(5) Uani 1 1 d .
H22A H 0.5973 0.4119 -0.3156 0.029 Uiso 1 1 calc R
H22B H 0.4269 0.3846 -0.3888 0.029 Uiso 1 1 calc R
C23 C 0.4675(3) 0.2093(2) -0.37990(18) 0.0292(6) Uani 1 1 d .
H23A H 0.5399 0.1830 -0.3305 0.035 Uiso 1 1 calc R
H23B H 0.3616 0.1482 -0.3894 0.035 Uiso 1 1 calc R
C31 C 0.0676(2) 0.6313(2) 0.05874(17) 0.0220(5) Uani 1 1 d .
C32 C 0.1409(3) 0.7725(2) 0.1201(2) 0.0305(6) Uani 1 1 d .
H32A H 0.1476 0.7697 0.1897 0.037 Uiso 1 1 calc R
H32B H 0.0720 0.8195 0.0951 0.037 Uiso 1 1 calc R
C33 C 0.3011(2) 0.8542(2) 0.12048(15) 0.0184(5) Uani 1 1 d .
C34 C 0.1260(3) 0.5356(2) 0.08453(18) 0.0296(6) Uani 1 1 d .
H34 H 0.2135 0.5587 0.1431 0.035 Uiso 1 1 calc R
C35 C -0.0596(3) 0.5929(2) -0.02681(19) 0.0301(6) Uani 1 1 d .
H35 H -0.1025 0.6563 -0.0465 0.036 Uiso 1 1 calc R
C41 C 0.7848(2) 0.9444(2) 0.22163(16) 0.0174(4) Uani 1 1 d .
C42 C 0.9397(3) 0.9456(3) 0.28553(16) 0.0242(5) Uani 1 1 d .
H42A H 0.9442 0.8579 0.2650 0.029 Uiso 1 1 calc R
H42B H 1.0226 1.0139 0.2718 0.029 Uiso 1 1 calc R
C43 C 0.9716(2) 0.9739(2) 0.39646(16) 0.0207(5) Uani 1 1 d .
C44 C 0.9935(3) 1.0978(2) 0.44811(17) 0.0226(5) Uani 1 1 d .
H44 H 0.9895 1.1664 0.4133 0.027 Uiso 1 1 calc R
C45 C 0.9789(3) 0.8767(2) 0.45022(17) 0.0228(5) Uani 1 1 d .
H45 H 0.9648 0.7910 0.4168 0.027 Uiso 1 1 calc R

loop_
_atom_site_aniso_label
_atom_site_aniso_U_11
_atom_site_aniso_U_22
_atom_site_aniso_U_33
_atom_site_aniso_U_23
_atom_site_aniso_U_13
_atom_site_aniso_U_12
Cu1 0.01660(14) 0.01305(14) 0.00986(13) -0.00114(10) 0.00209(10) 0.00511(10)
Cu2 0.01551(14) 0.01502(14) 0.01083(14) -0.00226(10) 0.00335(10) 0.00304(11)
O7 0.0147(7) 0.0138(7) 0.0117(7) -0.0013(6) 0.0014(6) 0.0022(6)
O1 0.0252(9) 0.0202(8) 0.0172(8) -0.0052(6) 0.0073(7) -0.0029(7)
O1W 0.151(3) 0.108(3) 0.221(5) 0.114(3) 0.162(4) 0.097(3)
O2 0.0276(9) 0.0350(10) 0.0320(10) -0.0090(8) 0.0150(8) -0.0008(8)
O3 0.0172(8) 0.0169(8) 0.0278(9) -0.0058(7) 0.0064(7) 0.0026(6)
O5 0.0209(8) 0.0266(9) 0.0146(8) 0.0043(6) 0.0065(6) 0.0115(7)
O6 0.0205(8) 0.0232(8) 0.0123(8) -0.0006(6) 0.0022(6) 0.0097(7)
O4 0.0212(8) 0.0159(8) 0.0213(8) 0.0012(6) 0.0106(7) 0.0044(6)
N1 0.0199(9) 0.0161(9) 0.0139(9) 0.0000(7) 0.0024(7) 0.0078(8)
N2 0.0176(9) 0.0194(10) 0.0172(9) -0.0009(7) 0.0068(8) 0.0039(8)
C1 0.0276(13) 0.0177(12) 0.0238(13) -0.0059(10) 0.0046(10) -0.0067(10)
C2 0.0294(14) 0.0244(13) 0.0250(13) -0.0041(10) -0.0047(11) 0.0043(11)
C6 0.0253(13) 0.0272(13) 0.0334(14) -0.0110(11) 0.0040(11) 0.0034(11)
C7 0.0348(15) 0.0322(15) 0.0251(14) -0.0061(11) 0.0091(12) -0.0105(12)
C8 0.0232(12) 0.0238(12) 0.0171(12) 0.0004(10) 0.0047(10) -0.0001(10)
C11 0.0230(12) 0.0176(11) 0.0230(12) 0.0006(9) 0.0072(10) 0.0069(9)
C12 0.0244(12) 0.0218(12) 0.0232(12) 0.0026(9) 0.0118(10) 0.0103(10)
C13 0.0248(12) 0.0165(11) 0.0140(11) 0.0015(9) 0.0033(9) 0.0103(9)
C14 0.0265(12) 0.0172(11) 0.0198(11) -0.0002(9) 0.0093(10) 0.0048(9)
C15 0.0256(12) 0.0218(12) 0.0186(11) 0.0015(9) 0.0105(10) 0.0085(10)
C16 0.0212(12) 0.0371(14) 0.0225(12) -0.0022(10) 0.0064(10) 0.0082(11)
C17 0.0247(13) 0.0402(15) 0.0302(14) -0.0036(11) 0.0136(11) 0.0104(11)
C18 0.0353(14) 0.0155(11) 0.0236(12) 0.0004(9) 0.0173(11) 0.0063(10)
C19 0.0324(14) 0.0423(15) 0.0170(12) 0.0011(11) 0.0073(10) 0.0163(12)
C20 0.0227(12) 0.0437(15) 0.0211(12) 0.0014(11) 0.0082(10) 0.0152(11)
C21 0.0289(12) 0.0172(11) 0.0191(11) 0.0011(9) 0.0098(10) 0.0092(10)
C22 0.0345(14) 0.0199(12) 0.0188(12) 0.0016(9) 0.0128(10) 0.0090(10)
C23 0.0457(16) 0.0228(13) 0.0254(13) 0.0035(10) 0.0224(12) 0.0130(11)
C31 0.0179(11) 0.0169(11) 0.0279(12) 0.0013(9) 0.0124(10) 0.0001(9)
C32 0.0246(13) 0.0229(13) 0.0406(15) -0.0035(11) 0.0175(11) 0.0029(10)
C33 0.0190(11) 0.0182(11) 0.0127(10) -0.0001(9) 0.0037(9) 0.0035(9)
C34 0.0235(13) 0.0259(13) 0.0250(13) 0.0041(10) -0.0020(10) 0.0015(10)
C35 0.0216(12) 0.0189(12) 0.0437(16) 0.0081(11) 0.0052(11) 0.0052(10)
C41 0.0181(11) 0.0153(11) 0.0163(11) 0.0050(9) 0.0047(9) 0.0040(9)
C42 0.0190(12) 0.0371(14) 0.0159(11) 0.0027(10) 0.0034(9) 0.0132(10)
C43 0.0130(10) 0.0315(13) 0.0147(11) 0.0025(9) 0.0010(9) 0.0092(9)
C44 0.0186(11) 0.0260(12) 0.0200(12) 0.0067(9) 0.0024(9) 0.0080(10)
C45 0.0191(11) 0.0260(12) 0.0191(11) -0.0008(9) 0.0010(9) 0.0103(10)

loop_
_atom_type_symbol
_atom_type_description
_atom_type_scat_dispersion_real
_atom_type_scat_dispersion_imag
_atom_type_scat_source
C C 0.0033 0.0016 'International Tables Vol C Tables 4.2.6.8 and 6.1.1.4'
H H 0.0000 0.0000 'International Tables Vol C Tables 4.2.6.8 and 6.1.1.4'
N N 0.0061 0.0033 'International Tables Vol C Tables 4.2.6.8 and 6.1.1.4'
O O 0.0106 0.0060 'International Tables Vol C Tables 4.2.6.8 and 6.1.1.4'
Cu Cu 0.3201 1.2651 'International Tables Vol C Tables 4.2.6.8 and 6.1.1.4'

loop_
_geom_angle_atom_site_label_1
_geom_angle_atom_site_label_2
_geom_angle_atom_site_label_3
_geom_angle
_geom_angle_site_symmetry_1
_geom_angle_site_symmetry_3
O7 Cu1 O6 94.80(6) . .
O7 Cu1 O7 79.00(6) . 2_675
O6 Cu1 O7 162.75(6) . 2_675
O7 Cu1 N1 165.29(7) . .
O6 Cu1 N1 92.44(7) . .
O7 Cu1 N1 90.39(6) 2_675 .
O7 Cu1 O4 97.92(6) . .
O6 Cu1 O4 104.42(6) . .
O7 Cu1 O4 92.44(6) 2_675 .
N1 Cu1 O4 92.64(7) . .
O7 Cu2 O3 92.63(6) . .
O7 Cu2 O1 91.37(6) . .
O3 Cu2 O1 158.84(7) . .
O7 Cu2 N2 175.01(7) . 1_566
O3 Cu2 N2 87.75(7) . 1_566
O1 Cu2 N2 86.53(7) . 1_566
O7 Cu2 O5 89.43(6) . .
O3 Cu2 O5 108.72(6) . .
O1 Cu2 O5 92.09(7) . .
N2 Cu2 O5 95.16(7) 1_566 .
Cu2 O7 Cu1 111.43(7) . .
Cu2 O7 Cu1 116.78(7) . 2_675
Cu1 O7 Cu1 101.00(6) . 2_675
C8 O1 Cu2 127.97(15) . .
C33 O3 Cu2 124.68(14) . .
C41 O5 Cu2 130.09(14) . .
C41 O6 Cu1 121.76(14) . .
C33 O4 Cu1 124.11(14) . .
C11 N1 C15 117.64(18) . .
C11 N1 Cu1 119.58(15) . .
C15 N1 Cu1 122.42(15) . .
C20 N2 C16 117.6(2) . .
C20 N2 Cu2 119.81(15) . 1_544
C16 N2 Cu2 122.55(16) . 1_544
C6 C1 C2 118.0(2) . .
C6 C1 C7 120.8(3) . .
C2 C1 C7 121.1(2) . .
C6 C2 C1 120.8(2) 2_786 .
C1 C6 C2 121.2(2) . 2_786
C1 C7 C8 113.3(2) . .
O2 C8 O1 125.9(2) . .
O2 C8 C7 118.4(2) . .
O1 C8 C7 115.6(2) . .
N1 C11 C12 122.8(2) . .
C11 C12 C13 120.2(2) . .
C12 C13 C14 116.5(2) . .
C12 C13 C21 124.1(2) . .
C14 C13 C21 119.3(2) . .
C15 C14 C13 120.5(2) . .
N1 C15 C14 122.4(2) . .
N2 C16 C17 122.2(2) . .
C16 C17 C18 120.6(2) . .
C19 C18 C17 116.4(2) . .
C19 C18 C23 122.7(2) . .
C17 C18 C23 120.8(2) . .
C20 C19 C18 120.2(2) . .
N2 C20 C19 122.8(2) . .
C13 C21 C22 118.75(19) . .
C21 C22 C23 108.97(18) . .
C18 C23 C22 114.63(19) . .
C35 C31 C34 117.2(2) . .
C35 C31 C32 121.0(2) . .
C34 C31 C32 121.8(2) . .
C31 C32 C33 115.77(19) . .
O4 C33 O3 125.6(2) . .
O4 C33 C32 119.75(19) . .
O3 C33 C32 114.60(19) . .
C35 C34 C31 121.3(2) 2_565 .
C31 C35 C34 121.5(2) . 2_565
O5 C41 O6 126.4(2) . .
O5 C41 C42 119.21(19) . .
O6 C41 C42 114.41(19) . .
C43 C42 C41 114.95(18) . .
C44 C43 C45 117.6(2) . .
C44 C43 C42 121.1(2) . .
C45 C43 C42 121.3(2) . .
C43 C44 C45 121.1(2) . 2_776
C43 C45 C44 121.3(2) . 2_776

loop_
_geom_bond_atom_site_label_1
_geom_bond_atom_site_label_2
_geom_bond_distance
_geom_bond_site_symmetry_2
Cu1 O7 1.9554(14) .
Cu1 O6 1.9604(15) .
Cu1 O7 1.9890(14) 2_675
Cu1 N1 1.9992(17) .
Cu1 O4 2.1924(15) .
Cu2 O7 1.9487(14) .
Cu2 O3 1.9668(15) .
Cu2 O1 1.9690(15) .
Cu2 N2 1.9999(18) 1_566
Cu2 O5 2.2169(15) .
O1 C8 1.266(3) .
O2 C8 1.240(3) .
O3 C33 1.273(3) .
O5 C41 1.239(3) .
O6 C41 1.279(3) .
O4 C33 1.238(3) .
N1 C11 1.338(3) .
N1 C15 1.342(3) .
N2 C20 1.332(3) .
N2 C16 1.340(3) .
N2 Cu2 1.9998(18) 1_544
C1 C6 1.381(4) .
C1 C2 1.386(4) .
C1 C7 1.510(3) .
C2 C6 1.382(4) 2_786
C6 C2 1.382(4) 2_786
C7 C8 1.532(3) .
C11 C12 1.378(3) .
C12 C13 1.386(3) .
C13 C14 1.391(3) .
C13 C21 1.508(3) .
C14 C15 1.376(3) .
C16 C17 1.378(3) .
C17 C18 1.384(4) .
C18 C19 1.380(3) .
C18 C23 1.505(3) .
C19 C20 1.379(3) .
C21 C22 1.526(3) .
C22 C23 1.534(3) .
C31 C35 1.379(3) .
C31 C34 1.385(3) .
C31 C32 1.506(3) .
C32 C33 1.527(3) .
C34 C35 1.381(3) 2_565
C35 C34 1.381(3) 2_565
C41 C42 1.527(3) .
C42 C43 1.512(3) .
C43 C44 1.387(3) .
C43 C45 1.388(3) .
C44 C45 1.389(3) 2_776
C45 C44 1.389(3) 2_776

loop_
_geom_hbond_atom_site_label_D
_geom_hbond_atom_site_label_H
_geom_hbond_atom_site_label_A
_geom_hbond_distance_DH
_geom_hbond_distance_HA
_geom_hbond_distance_DA
_geom_hbond_angle_DHA
O7 H7 O2 0.833(16) 1.822(17) 2.633(2) 164(2)
O1W H1WB O6 0.88(4) 2.54(5) 3.189(3) 131(4)
O1W H1WA O2 0.86(6) 2.02(3) 2.811(3) 153(5)

loop_
_geom_torsion_atom_site_label_1
_geom_torsion_atom_site_label_2
_geom_torsion_atom_site_label_3
_geom_torsion_atom_site_label_4
_geom_torsion
_geom_torsion_site_symmetry_1
_geom_torsion_site_symmetry_4
O3 Cu2 O7 Cu1 -61.44(8) . .
O1 Cu2 O7 Cu1 139.35(8) . .
O5 Cu2 O7 Cu1 47.27(7) . .
O3 Cu2 O7 Cu1 53.88(8) . 2_675
O1 Cu2 O7 Cu1 -105.33(8) . 2_675
O5 Cu2 O7 Cu1 162.59(8) . 2_675
O6 Cu1 O7 Cu2 -71.55(8) . .
O7 Cu1 O7 Cu2 124.71(10) 2_675 .
N1 Cu1 O7 Cu2 169.2(2) . .
O4 Cu1 O7 Cu2 33.75(8) . .
Cu1 Cu1 O7 Cu2 124.71(10) 2_675 .
O6 Cu1 O7 Cu1 163.74(7) . 2_675
O7 Cu1 O7 Cu1 0.0 2_675 2_675
N1 Cu1 O7 Cu1 44.5(3) . 2_675
O4 Cu1 O7 Cu1 -90.96(7) . 2_675
O7 Cu2 O1 C8 -29.4(2) . .
O3 Cu2 O1 C8 -130.3(2) . .
N2 Cu2 O1 C8 155.1(2) 1_566 .
O5 Cu2 O1 C8 60.1(2) . .
O7 Cu2 O3 C33 66.23(17) . .
O1 Cu2 O3 C33 166.88(17) . .
N2 Cu2 O3 C33 -118.75(18) 1_566 .
O5 Cu2 O3 C33 -24.06(18) . .
O7 Cu2 O5 C41 7.18(18) . .
O3 Cu2 O5 C41 99.76(18) . .
O1 Cu2 O5 C41 -84.17(18) . .
N2 Cu2 O5 C41 -170.87(18) 1_566 .
O7 Cu1 O6 C41 48.65(16) . .
O7 Cu1 O6 C41 116.6(2) 2_675 .
N1 Cu1 O6 C41 -144.16(16) . .
O4 Cu1 O6 C41 -50.80(16) . .
Cu1 Cu1 O6 C41 62.80(17) 2_675 .
O7 Cu1 O4 C33 17.58(17) . .
O6 Cu1 O4 C33 114.64(16) . .
O7 Cu1 O4 C33 -61.65(17) 2_675 .
N1 Cu1 O4 C33 -152.16(17) . .
Cu1 Cu1 O4 C33 -22.65(16) 2_675 .
O7 Cu1 N1 C11 46.3(3) . .
O6 Cu1 N1 C11 -73.17(17) . .
O7 Cu1 N1 C11 89.80(16) 2_675 .
O4 Cu1 N1 C11 -177.74(16) . .
Cu1 Cu1 N1 C11 81.52(17) 2_675 .
O7 Cu1 N1 C15 -126.7(3) . .
O6 Cu1 N1 C15 113.84(17) . .
O7 Cu1 N1 C15 -83.19(17) 2_675 .
O4 Cu1 N1 C15 9.27(17) . .
Cu1 Cu1 N1 C15 -91.47(17) 2_675 .
C6 C1 C2 C6 -0.1(4) . 2_786
C7 C1 C2 C6 176.7(2) . 2_786
C2 C1 C6 C2 0.1(4) . 2_786
C7 C1 C6 C2 -176.8(2) . 2_786
C6 C1 C7 C8 105.6(3) . .
C2 C1 C7 C8 -71.1(3) . .
Cu2 O1 C8 O2 8.8(4) . .
Cu2 O1 C8 C7 -173.75(17) . .
C1 C7 C8 O2 -152.1(2) . .
C1 C7 C8 O1 30.2(3) . .
C15 N1 C11 C12 0.0(3) . .
Cu1 N1 C11 C12 -173.30(17) . .
N1 C11 C12 C13 -1.7(4) . .
C11 C12 C13 C14 2.0(3) . .
C11 C12 C13 C21 -174.3(2) . .
C12 C13 C14 C15 -0.7(3) . .
C21 C13 C14 C15 175.8(2) . .
C11 N1 C15 C14 1.3(3) . .
Cu1 N1 C15 C14 174.44(17) . .
C13 C14 C15 N1 -1.0(4) . .
C20 N2 C16 C17 -1.0(4) . .
Cu2 N2 C16 C17 178.94(19) 1_544 .
N2 C16 C17 C18 -1.3(4) . .
C16 C17 C18 C19 2.2(4) . .
C16 C17 C18 C23 -175.8(2) . .
C17 C18 C19 C20 -0.9(4) . .
C23 C18 C19 C20 177.0(2) . .
C16 N2 C20 C19 2.4(4) . .
Cu2 N2 C20 C19 -177.6(2) 1_544 .
C18 C19 C20 N2 -1.4(4) . .
C12 C13 C21 C22 -26.3(3) . .
C14 C13 C21 C22 157.4(2) . .
C13 C21 C22 C23 171.0(2) . .
C19 C18 C23 C22 99.5(3) . .
C17 C18 C23 C22 -82.7(3) . .
C21 C22 C23 C18 171.0(2) . .
C35 C31 C32 C33 -111.6(3) . .
C34 C31 C32 C33 67.3(3) . .
Cu1 O4 C33 O3 -27.8(3) . .
Cu1 O4 C33 C32 154.66(17) . .
Cu2 O3 C33 O4 -20.6(3) . .
Cu2 O3 C33 C32 157.07(16) . .
C31 C32 C33 O4 -16.0(3) . .
C31 C32 C33 O3 166.2(2) . .
C35 C31 C34 C35 0.1(4) . 2_565
C32 C31 C34 C35 -178.8(2) . 2_565
C34 C31 C35 C34 -0.1(4) . 2_565
C32 C31 C35 C34 178.8(2) . 2_565
Cu2 O5 C41 O6 -37.0(3) . .
Cu2 O5 C41 C42 143.12(17) . .
Cu1 O6 C41 O5 2.4(3) . .
Cu1 O6 C41 C42 -177.69(14) . .
O5 C41 C42 C43 12.1(3) . .
O6 C41 C42 C43 -167.83(19) . .
C41 C42 C43 C44 -67.2(3) . .
C41 C42 C43 C45 112.3(2) . .
C45 C43 C44 C45 -0.2(4) . 2_776
C42 C43 C44 C45 179.3(2) . 2_776
C44 C43 C45 C44 0.2(4) . 2_776
C42 C43 C45 C44 -179.3(2) . 2_776
